data_2021856
loop_
_publ_author_name
'Arakcheeva, Alla'
'Svitlyk, Volodymyr'
'Polini, Eleonora'
'Henry, Laura'
'Chernyshov, Dmitry'
'Sienkiewicz, Andrzej'
'Giriat, Ga\'etan'
'Glushkova, Anastasiia'
'Kollar, Marton'
'N\'afr\'adi, B\'alint'
'Forro, Laszlo'
'Horv\'ath, Endre'

_publ_section_title
;
 Pressure-induced transformation of CH3NH3PbI3: the role of the noble-gas
 pressure transmitting media
;
_journal_coeditor_code DK5077SUP1
_journal_issue 3
_journal_name_full 'Acta Crystallographica Section B Structural Science, Crystal Engineering and Materials'
_journal_page_first 361
_journal_paper_doi 10.1107/S2052520619004554
_journal_volume 75
_journal_year 2019
_chemical_formula_analytical 'C1 H6 I3 N1 Ne1.098 Pb1'
_chemical_formula_sum 'C H6 I3 N Ne1.098 Pb'
_chemical_formula_weight 642.13
_chemical_name_common Ne-MAPbI3
_chemical_name_systematic ' neon methylammonium lead iodide'
_chemical_properties_physical Pressure-sensitive
_space_group_IT_number 44
_space_group_name_Hall 'I -2 -2'
_space_group_name_H-M_alt 'I m 2 m'
_symmetry_cell_setting orthorhombic
_symmetry_Int_Tables_number 44
_symmetry_space_group_name_Hall 'I -2 -2'
_symmetry_space_group_name_H-M 'I m 2 m'
_cell_angle_alpha 90
_cell_angle_beta 90
_cell_angle_gamma 90
_cell_formula_units_Z 8
_cell_length_a 11.435(3)
_cell_length_b 11.437(3)
_cell_length_c 11.442(3)
_cell_measurement_pressure 4.56
_cell_measurement_reflns_used 780
_cell_measurement_temperature 293
_cell_measurement_theta_max 10.68
_cell_measurement_theta_min 2.72
_cell_volume 1496.4(7)
_diffrn_ambient_temperature 293
_diffrn_detector 'Mar165 CCD'
_diffrn_measured_fraction_theta_full 0.6
_diffrn_measured_fraction_theta_max 0.59
_diffrn_measurement_device_type 'abstract diffractometer'
_diffrn_radiation_probe synchrotron
_diffrn_radiation_source synchrotron
_diffrn_radiation_type synchrotron
_diffrn_radiation_wavelength 0.3738
_diffrn_reflns_av_R_equivalents 0.119
_diffrn_reflns_av_unetI/netI 0.0847
_diffrn_reflns_limit_h_max 7
_diffrn_reflns_limit_h_min -6
_diffrn_reflns_limit_k_max 11
_diffrn_reflns_limit_k_min -10
_diffrn_reflns_limit_l_max 11
_diffrn_reflns_limit_l_min -10
_diffrn_reflns_number 783
_diffrn_reflns_theta_full 10.45
_diffrn_reflns_theta_max 10.68
_diffrn_reflns_theta_min 2.72
_diffrn_source synchrotron
_exptl_absorpt_coefficient_mu 15.662
_exptl_absorpt_correction_type empirical
_exptl_absorpt_process_details
;
CrysAlisPro, Agilent Technologies,
Version 1.171.37.35 (release 13-08-2014 CrysAlis171 .NET)
(compiled Aug 13 2014,18:06:01)
Empirical absorption correction using spherical harmonics,
 implemented in SCALE3 ABSPACK scaling algorithm.
;
_exptl_crystal_density_diffrn 5.7005
_exptl_crystal_description irregular
_exptl_crystal_F_000 2069
_exptl_crystal_recrystallization_method 'Reaction under pressure of 4.56 GPa between Ne-PTM and MAPbI3'
_refine_diff_density_max 0.40
_refine_diff_density_min -0.42
_refine_ls_abs_structure_details ' 310 of Friedel pairs used in the refinement'
_refine_ls_abs_structure_Flack 0.26(8)
_refine_ls_extinction_method none
_refine_ls_goodness_of_fit_gt 1.07
_refine_ls_goodness_of_fit_ref 0.88
_refine_ls_number_constraints 0
_refine_ls_number_parameters 59
_refine_ls_number_reflns 783
_refine_ls_number_restraints 2
_refine_ls_R_factor_all 0.2320
_refine_ls_R_factor_gt 0.0578
_refine_ls_shift/su_max 0.0409
_refine_ls_shift/su_mean 0.0123
_refine_ls_structure_factor_coef F
_refine_ls_weighting_details w=1/(\s^2^(I)+0.0016I^2^)
_refine_ls_weighting_scheme sigma
_refine_ls_wR_factor_gt 0.0476
_refine_ls_wR_factor_ref 0.0727
_reflns_number_gt 269
_reflns_number_total 783
_reflns_threshold_expression I>2\s(I)
_cod_data_source_file dk5077sup1.cif
_cod_data_source_block IV
_cod_original_formula_sum 'C1 H6 I3 N1 Ne1.098 Pb1'
_cod_database_code 2021856
_diffrn_pressure 4.56

loop_
_space_group_symop_id
_space_group_symop_operation_xyz
1 x,y,z
2 -x,y,-z
3 -x,y,z
4 x,y,-z
5 x+1/2,y+1/2,z+1/2
6 -x+1/2,y+1/2,-z+1/2
7 -x+1/2,y+1/2,z+1/2
8 x+1/2,y+1/2,-z+1/2

loop_
_atom_site_label
_atom_site_type_symbol
_atom_site_fract_x
_atom_site_fract_y
_atom_site_fract_z
_atom_site_adp_type
_atom_site_U_iso_or_equiv
_atom_site_site_symmetry_multiplicity
_atom_site_occupancy
_atom_site_calc_flag
Pb1 Pb 0.7587(12) 0.75 0.7371(15) Uani 0.501(12) 8 1 d
I1 I 0.225(3) 0.801(3) 0 Uani 0.43(2) 4 1 d
I2 I 0.769(4) 0.205(6) 0 Uani 0.74(8) 4 1 d
I3 I 0 0.7464(19) 0.797(3) Uani 0.425(15) 4 1 d
I4 I 0 0.2255(19) 0.694(3) Uani 0.415(19) 4 1 d
I5 I 0.7406(9) 0.0043(10) 0.7368(12) Uani 0.326(9) 8 1 d
Ne1 Ne 0 0.809(4) 0.593(5) Uiso 0.087(14) 4 0.5 d
Ne2 Ne 0.748(5) -0.001(7) 0 Uiso 0.20(2) 4 0.6965 d
Ne3 Ne 0.2439(18) 0.0469(18) 0.5 Uiso 0.051(4) 4 1 d
C1 C 0 0.5775(19) 0 Uiso 0.021(5) 2 1 d
N1 N 0 0.4708(19) 0 Uiso 0.021(5) 2 1 d
N2 N 0 -0.011(2) 0 Uiso 0.021(5) 2 1 d
C2 C 0 0.096(2) 0 Uiso 0.021(5) 2 1 d

loop_
_atom_site_aniso_label
_atom_site_aniso_type_symbol
_atom_site_aniso_U_11
_atom_site_aniso_U_22
_atom_site_aniso_U_33
_atom_site_aniso_U_12
_atom_site_aniso_U_13
_atom_site_aniso_U_23
Pb1 Pb 0.351(10) 0.255(5) 0.90(3) -0.075(5) 0.196(17) -0.045(7)
I1 I 0.49(5) 0.40(3) 0.41(4) 0.05(3) 0 0
I2 I 0.44(4) 0.68(10) 1.1(2) 0.20(6) 0 0
I3 I 0.224(11) 0.364(19) 0.69(4) 0 0 -0.39(3)
I4 I 0.272(15) 0.233(12) 0.74(5) 0 0 -0.06(2)
I5 I 0.301(11) 0.131(4) 0.55(3) 0.025(8) -0.090(14) 0.027(6)

loop_
_atom_type_symbol
_atom_type_scat_dispersion_real
_atom_type_scat_dispersion_imag
_atom_type_scat_source
C -0.0003 0.0004 'International Tables Vol C tables 4.2.6.8 and 6.1.1.1'
H 0.0000 0.0000 'International Tables Vol C tables 4.2.6.8 and 6.1.1.1'
I -2.9815 0.6067 'International Tables Vol C tables 4.2.6.8 and 6.1.1.1'
N 0.0002 0.0008 'International Tables Vol C tables 4.2.6.8 and 6.1.1.1'
Ne 0.0047 0.0043 'International Tables Vol C tables 4.2.6.8 and 6.1.1.1'
Pb -0.6242 3.7616 'International Tables Vol C tables 4.2.6.8 and 6.1.1.1'

loop_
_geom_angle_atom_site_label_1
_geom_angle_atom_site_label_2
_geom_angle_atom_site_label_3
_geom_angle_site_symmetry_1
_geom_angle_site_symmetry_3
_geom_angle
I1 Pb1 I2 2_656 6_655 177.0(13)
I1 Pb1 I3 2_656 1_655 72.9(10)
I1 Pb1 I4 2_656 6_556 80.0(10)
I1 Pb1 I5 2_656 1_565 79.5(7)
I1 Pb1 I5 2_656 6_656 94.8(8)
I1 Pb1 Ne1 2_656 1_655 113.7(11)
I2 Pb1 I3 6_655 1_655 110.2(13)
I2 Pb1 I4 6_655 6_556 97.1(12)
I2 Pb1 I5 6_655 1_565 100.0(15)
I2 Pb1 I5 6_655 6_656 85.5(14)
I3 Pb1 I4 1_655 6_556 150.5(10)
I3 Pb1 I5 1_655 1_565 94.8(6)
I3 Pb1 I5 1_655 6_656 87.5(6)
I4 Pb1 I5 6_556 1_565 91.3(5)
I4 Pb1 I5 6_556 6_656 83.4(5)
I4 Pb1 Ne1 6_556 1_655 162.8(11)
I5 Pb1 I5 1_565 6_656 172.8(7)
I5 Pb1 Ne1 1_565 1_655 81.6(8)
I5 Pb1 Ne1 6_656 1_655 104.8(8)
Pb1 I1 Pb1 2_656 3_654 157.1(12)
Pb1 I2 Pb1 6_645 7_644 155(3)
Pb1 I3 Pb1 1_455 3_655 152.0(13)
Pb1 I4 Pb1 6_546 8_446 148.5(12)
Pb1 I5 Pb1 1_545 6_646 172.6(7)
I1 Ne2 I2 2_645 . 166(3)
I1 Ne2 I5 2_645 1_554 91.4(14)
I1 Ne2 I5 2_645 4_556 91.4(14)
I2 Ne2 I5 . 1_554 88.9(14)
I2 Ne2 I5 . 4_556 88.9(14)
I5 Ne2 I5 1_554 4_556 176(3)
I1 Ne3 I5 6_545 2_656 99.6(5)
I1 Ne3 I5 6_545 3_655 99.6(5)
I5 Ne3 I5 2_656 3_655 158.3(9)

loop_
_geom_bond_atom_site_label_1
_geom_bond_atom_site_label_2
_geom_bond_site_symmetry_2
_geom_bond_distance
Pb1 I1 2_656 3.069(18)
Pb1 I2 6_655 2.78(2)
Pb1 I3 1_655 2.844(16)
Pb1 I4 6_556 3.074(16)
Pb1 I5 1_565 2.916(12)
Pb1 I5 6_656 2.825(12)
Pb1 Ne1 1_655 3.29(3)
I1 Ne2 2_665 2.29(8)
I1 Ne3 6_555 2.92(4)
I2 Ne2 . 2.38(10)
I2 C2 1_655 2.92(5)
I3 Ne1 . 2.45(6)
I3 C1 1_556 3.02(3)
I5 Ne2 1_556 3.013(14)
I5 Ne3 2_656 2.759(14)
Ne2 N2 1_655 2.88(6)
Ne2 C2 1_655 3.09(6)
Ne3 C1 5_545 2.95(2)
Ne3 N1 5_545 3.05(2)
C1 N1 . 1.22(3)
N2 C2 . 1.22(3)

loop_
_twin_individual_id
_twin_individual_mass_fraction_refined
_twin_individual_twin_matrix_11
_twin_individual_twin_matrix_12
_twin_individual_twin_matrix_13
_twin_individual_twin_matrix_21
_twin_individual_twin_matrix_22
_twin_individual_twin_matrix_23
_twin_individual_twin_matrix_31
_twin_individual_twin_matrix_32
_twin_individual_twin_matrix_33
1 0.21(8) 1 0 0 0 1 0 0 0 1
2 0.509(9) 0 0 1 1 0 0 0 1 0
3 0.021(10) 0 1 0 0 0 1 1 0 0
4 0.26(8) -1 0 0 0 -1 0 0 0 -1

loop_
_restr_distance_atom_site_label_1
_restr_distance_atom_site_label_2
_restr_distance_target
_restr_distance_target_weight_param
N1 C1 1.22 0.001
N2 C2 1.22 0.001
